data_7229297
loop_
_publ_author_name
'Hempe, M.'
'Reggelin, M.'

_publ_section_title
;
 Molecular packing and morphological stability of
 dihydro-indeno[1,2-b]fluorenes in the context of their substitution
 pattern
;
_journal_issue 75
_journal_name_full 'RSC Adv.'
_journal_page_first 47183
_journal_paper_doi 10.1039/C7RA09401A
_journal_volume 7
_journal_year 2017
_chemical_formula_moiety 'C24 H22'
_chemical_formula_sum 'C24 H22'
_chemical_formula_weight 310.41
_space_group_crystal_system orthorhombic
_space_group_IT_number 61
_space_group_name_Hall '-P 2ac 2ab'
_space_group_name_H-M_alt 'P b c a'
_symmetry_space_group_name_Hall '-P 2ac 2ab'
_symmetry_space_group_name_H-M 'P b c a'
_atom_sites_solution_hydrogens geom
_audit_creation_method SHELXL-2014/6
_audit_update_record
;
2017-08-14 deposited with the CCDC.
2017-10-06 downloaded from the CCDC.
;
_cell_angle_alpha 90
_cell_angle_beta 90
_cell_angle_gamma 90
_cell_formula_units_Z 4
_cell_length_a 6.7189(8)
_cell_length_b 13.926(1)
_cell_length_c 19.061(2)
_cell_measurement_reflns_used 1625
_cell_measurement_temperature 293(2)
_cell_measurement_theta_max 27.70
_cell_measurement_theta_min 2.59
_cell_volume 1783.5(3)
_computing_cell_refinement
;
CrysAlis RED (Oxford Diffraction Ltd., 2009)
;
_computing_data_collection
;
CrysAlis CCD (Oxford Diffraction Ltd., 2009)
;
_computing_data_reduction
;
CrysAlis RED (Oxford Diffraction Ltd., 2009)
;
_computing_molecular_graphics 'PLATON (Spek, 2003)'
_computing_publication_material 'SHELXL-2014/6 (Sheldrick, 2014)'
_computing_structure_refinement 'SHELXL-2014/6 (Sheldrick, 2014)'
_computing_structure_solution 'SHELXL-2014 (Sheldrick, 2014)'
_diffrn_ambient_temperature 293(2)
_diffrn_measured_fraction_theta_full 0.991
_diffrn_measured_fraction_theta_max 0.996
_diffrn_measurement_device_type
;  
Oxford Diffraction Xcalibur (TM) Single Crystal X-ray Diffractometer 
with Sapphire CCD Detector.
;
_diffrn_measurement_method
;
Rotation method data acquisition using omega scans.
;
_diffrn_radiation_type MoK\a
_diffrn_radiation_wavelength 0.71073
_diffrn_reflns_av_R_equivalents 0.0289
_diffrn_reflns_av_unetI/netI 0.0318
_diffrn_reflns_Laue_measured_fraction_full 0.991
_diffrn_reflns_Laue_measured_fraction_max 0.996
_diffrn_reflns_limit_h_max 7
_diffrn_reflns_limit_h_min -8
_diffrn_reflns_limit_k_max 16
_diffrn_reflns_limit_k_min -12
_diffrn_reflns_limit_l_max 22
_diffrn_reflns_limit_l_min -18
_diffrn_reflns_number 5347
_diffrn_reflns_point_group_measured_fraction_full 0.991
_diffrn_reflns_point_group_measured_fraction_max 0.996
_diffrn_reflns_theta_full 25.242
_diffrn_reflns_theta_max 25.184
_diffrn_reflns_theta_min 2.925
_diffrn_source 'Enhance (Mo) X-ray Source'
_exptl_absorpt_coefficient_mu 0.065
_exptl_absorpt_correction_T_max 0.996
_exptl_absorpt_correction_T_min 0.969
_exptl_absorpt_correction_type multi-scan
_exptl_absorpt_process_details
;
CrysAlis RED, Oxford Diffraction Ltd., 2009
Empirical absorption correction using spherical harmonics,
implemented in SCALE3 ABSPACK scaling algorithm.
;
_exptl_crystal_colour brown
_exptl_crystal_density_diffrn 1.156
_exptl_crystal_description plate
_exptl_crystal_F_000 664
_exptl_crystal_size_max 0.480
_exptl_crystal_size_mid 0.360
_exptl_crystal_size_min 0.060
_refine_diff_density_max 0.156
_refine_diff_density_min -0.156
_refine_diff_density_rms 0.038
_refine_ls_extinction_method none
_refine_ls_goodness_of_fit_ref 1.320
_refine_ls_hydrogen_treatment constr
_refine_ls_matrix_type full
_refine_ls_number_parameters 109
_refine_ls_number_reflns 1600
_refine_ls_number_restraints 0
_refine_ls_restrained_S_all 1.320
_refine_ls_R_factor_all 0.1030
_refine_ls_R_factor_gt 0.0691
_refine_ls_shift/su_max 0.000
_refine_ls_shift/su_mean 0.000
_refine_ls_structure_factor_coef Fsqd
_refine_ls_weighting_details 'w=1/[\s^2^(Fo^2^)+(0.0228P)^2^+1.2856P] where P=(Fo^2^+2Fc^2^)/3'
_refine_ls_weighting_scheme calc
_refine_ls_wR_factor_gt 0.1233
_refine_ls_wR_factor_ref 0.1371
_reflns_Friedel_coverage 0.000
_reflns_number_gt 1157
_reflns_number_total 1600
_reflns_threshold_expression 'I > 2\s(I)'
_cod_data_source_file c7ra09401a2.cif
_cod_data_source_block 1331m
_cod_database_code 7229297
_shelx_space_group_comment
;
The symmetry employed for this shelxl refinement is uniquely defined
by the following loop, which should always be used as a source of
symmetry information in preference to the above space-group names.
They are only intended as comments.
;
_shelx_estimated_absorpt_t_min 0.969
_shelx_estimated_absorpt_t_max 0.996
_shelxl_version_number 2014/6

loop_
_space_group_symop_operation_xyz
'x, y, z'
'-x+1/2, -y, z+1/2'
'x+1/2, -y+1/2, -z'
'-x, y+1/2, -z+1/2'
'-x, -y, -z'
'x-1/2, y, -z-1/2'
'-x-1/2, y-1/2, z'
'x, -y-1/2, z-1/2'

loop_
_atom_site_label
_atom_site_type_symbol
_atom_site_fract_x
_atom_site_fract_y
_atom_site_fract_z
_atom_site_U_iso_or_equiv
_atom_site_adp_type
_atom_site_occupancy
_atom_site_site_symmetry_order
_atom_site_calc_flag
_atom_site_refinement_flags_posn
_atom_site_refinement_flags_adp
C1 C 0.0535(4) -0.08642(18) 0.52987(13) 0.0383(6) Uani 1 1 d . .
C2 C 0.1523(4) -0.05695(19) 0.46937(13) 0.0410(7) Uani 1 1 d . .
H2 H 0.2522 -0.0943 0.4495 0.049 Uiso 1 1 calc R U
C3 C 0.0965(4) 0.03000(18) 0.43974(13) 0.0369(6) Uani 1 1 d . .
C4 C 0.1780(4) 0.0775(2) 0.37392(14) 0.0423(7) Uani 1 1 d . .
C5 C 0.0549(4) 0.16928(19) 0.37130(14) 0.0430(7) Uani 1 1 d . .
C6 C 0.0599(5) 0.2431(2) 0.32276(16) 0.0578(8) Uani 1 1 d . .
H6 H 0.1463 0.2404 0.2847 0.069 Uiso 1 1 calc R U
C7 C -0.0659(5) 0.3210(2) 0.33173(18) 0.0633(9) Uani 1 1 d . .
H7 H -0.0637 0.3707 0.2991 0.076 Uiso 1 1 calc R U
C8 C -0.1940(5) 0.3263(2) 0.38787(17) 0.0610(9) Uani 1 1 d . .
H8 H -0.2758 0.3796 0.3932 0.073 Uiso 1 1 calc R U
C9 C -0.2016(4) 0.2525(2) 0.43644(16) 0.0508(7) Uani 1 1 d . .
H9 H -0.2885 0.2556 0.4743 0.061 Uiso 1 1 calc R U
C10 C -0.0777(4) 0.17372(18) 0.42775(13) 0.0390(6) Uani 1 1 d . .
C11 C 0.4013(4) 0.0995(2) 0.38112(17) 0.0621(9) Uani 1 1 d . .
H11A H 0.4484 0.1294 0.3389 0.093 Uiso 1 1 calc R U
H11B H 0.4220 0.1421 0.4201 0.093 Uiso 1 1 calc R U
H11C H 0.4730 0.0408 0.3889 0.093 Uiso 1 1 calc R U
C12 C 0.1408(5) 0.0152(2) 0.30920(14) 0.0589(9) Uani 1 1 d . .
H12A H 0.1935 0.0468 0.2684 0.088 Uiso 1 1 calc R U
H12B H 0.2053 -0.0457 0.3151 0.088 Uiso 1 1 calc R U
H12C H 0.0003 0.0056 0.3034 0.088 Uiso 1 1 calc R U

loop_
_atom_site_aniso_label
_atom_site_aniso_U_11
_atom_site_aniso_U_22
_atom_site_aniso_U_33
_atom_site_aniso_U_23
_atom_site_aniso_U_13
_atom_site_aniso_U_12
C1 0.0367(14) 0.0405(15) 0.0377(14) -0.0036(12) -0.0019(12) -0.0017(12)
C2 0.0391(14) 0.0430(16) 0.0409(15) -0.0041(13) 0.0035(13) 0.0050(13)
C3 0.0341(14) 0.0412(15) 0.0356(14) -0.0025(12) 0.0004(12) -0.0028(12)
C4 0.0422(15) 0.0462(16) 0.0386(14) -0.0004(13) 0.0046(13) -0.0034(13)
C5 0.0438(15) 0.0434(16) 0.0419(14) 0.0019(14) -0.0027(13) -0.0086(13)
C6 0.065(2) 0.0557(19) 0.0526(18) 0.0099(16) 0.0023(16) -0.0090(17)
C7 0.073(2) 0.0479(19) 0.069(2) 0.0196(18) -0.0099(19) -0.0040(18)
C8 0.062(2) 0.0426(18) 0.078(2) 0.0123(18) -0.0055(18) 0.0036(16)
C9 0.0479(17) 0.0449(16) 0.0596(18) -0.0017(16) -0.0015(15) 0.0013(14)
C10 0.0385(14) 0.0364(15) 0.0422(14) -0.0013(13) -0.0048(12) -0.0042(12)
C11 0.0476(18) 0.072(2) 0.067(2) 0.0058(18) 0.0086(16) -0.0058(16)
C12 0.069(2) 0.064(2) 0.0440(17) -0.0046(15) 0.0022(15) 0.0042(17)

loop_
_atom_type_symbol
_atom_type_description
_atom_type_scat_dispersion_real
_atom_type_scat_dispersion_imag
_atom_type_scat_source
C C 0.0033 0.0016 'International Tables Vol C Tables 4.2.6.8 and 6.1.1.4'
H H 0.0000 0.0000 'International Tables Vol C Tables 4.2.6.8 and 6.1.1.4'

loop_
_geom_angle_atom_site_label_1
_geom_angle_atom_site_label_2
_geom_angle_atom_site_label_3
_geom_angle
_geom_angle_site_symmetry_1
_geom_angle_site_symmetry_3
C2 C1 C3 121.3(2) . 5_556
C2 C1 C10 130.3(2) . 5_556
C3 C1 C10 108.4(2) 5_556 5_556
C3 C2 C1 117.8(2) . .
C3 C2 H2 121.1 . .
C1 C2 H2 121.1 . .
C2 C3 C1 121.0(2) . 5_556
C2 C3 C4 128.2(2) . .
C1 C3 C4 110.8(2) 5_556 .
C3 C4 C5 101.4(2) . .
C3 C4 C12 111.1(2) . .
C5 C4 C12 111.2(2) . .
C3 C4 C11 111.4(2) . .
C5 C4 C11 111.4(2) . .
C12 C4 C11 110.2(2) . .
C6 C5 C10 119.8(3) . .
C6 C5 C4 129.2(3) . .
C10 C5 C4 111.0(2) . .
C5 C6 C7 119.0(3) . .
C5 C6 H6 120.5 . .
C7 C6 H6 120.5 . .
C8 C7 C6 121.3(3) . .
C8 C7 H7 119.4 . .
C6 C7 H7 119.4 . .
C7 C8 C9 120.3(3) . .
C7 C8 H8 119.9 . .
C9 C8 H8 119.9 . .
C8 C9 C10 119.0(3) . .
C8 C9 H9 120.5 . .
C10 C9 H9 120.5 . .
C9 C10 C5 120.6(2) . .
C9 C10 C1 130.9(3) . 5_556
C5 C10 C1 108.4(2) . 5_556
C4 C11 H11A 109.5 . .
C4 C11 H11B 109.5 . .
H11A C11 H11B 109.5 . .
C4 C11 H11C 109.5 . .
H11A C11 H11C 109.5 . .
H11B C11 H11C 109.5 . .
C4 C12 H12A 109.5 . .
C4 C12 H12B 109.5 . .
H12A C12 H12B 109.5 . .
C4 C12 H12C 109.5 . .
H12A C12 H12C 109.5 . .
H12B C12 H12C 109.5 . .

loop_
_geom_bond_atom_site_label_1
_geom_bond_atom_site_label_2
_geom_bond_distance
_geom_bond_site_symmetry_2
C1 C2 1.392(3) .
C1 C3 1.403(3) 5_556
C1 C10 1.469(3) 5_556
C2 C3 1.388(3) .
C2 H2 0.9300 .
C3 C1 1.403(3) 5_556
C3 C4 1.520(3) .
C4 C5 1.523(4) .
C4 C12 1.528(4) .
C4 C11 1.538(4) .
C5 C6 1.383(4) .
C5 C10 1.398(4) .
C6 C7 1.386(4) .
C6 H6 0.9300 .
C7 C8 1.375(4) .
C7 H7 0.9300 .
C8 C9 1.384(4) .
C8 H8 0.9300 .
C9 C10 1.387(4) .
C9 H9 0.9300 .
C10 C1 1.469(3) 5_556
C11 H11A 0.9600 .
C11 H11B 0.9600 .
C11 H11C 0.9600 .
C12 H12A 0.9600 .
C12 H12B 0.9600 .
C12 H12C 0.9600 .

loop_
_geom_torsion_atom_site_label_1
_geom_torsion_atom_site_label_2
_geom_torsion_atom_site_label_3
_geom_torsion_atom_site_label_4
_geom_torsion
_geom_torsion_site_symmetry_1
_geom_torsion_site_symmetry_4
C3 C1 C2 C3 -0.4(4) 5_556 .
C10 C1 C2 C3 179.5(2) 5_556 .
C1 C2 C3 C1 0.4(4) . 5_556
C1 C2 C3 C4 -179.2(2) . .
C2 C3 C4 C5 -179.9(2) . .
C1 C3 C4 C5 0.5(3) 5_556 .
C2 C3 C4 C12 61.9(3) . .
C1 C3 C4 C12 -117.7(2) 5_556 .
C2 C3 C4 C11 -61.3(4) . .
C1 C3 C4 C11 119.1(3) 5_556 .
C3 C4 C5 C6 -179.8(3) . .
C12 C4 C5 C6 -61.7(4) . .
C11 C4 C5 C6 61.6(4) . .
C3 C4 C5 C10 0.1(3) . .
C12 C4 C5 C10 118.3(2) . .
C11 C4 C5 C10 -118.4(3) . .
C10 C5 C6 C7 0.8(4) . .
C4 C5 C6 C7 -179.2(3) . .
C5 C6 C7 C8 0.3(5) . .
C6 C7 C8 C9 -0.9(5) . .
C7 C8 C9 C10 0.3(4) . .
C8 C9 C10 C5 0.8(4) . .
C8 C9 C10 C1 179.9(3) . 5_556
C6 C5 C10 C9 -1.4(4) . .
C4 C5 C10 C9 178.6(2) . .
C6 C5 C10 C1 179.3(2) . 5_556
C4 C5 C10 C1 -0.7(3) . 5_556
